data_7155107
loop_
_publ_author_name
'Samanta, Sadhanendu'
'Jana, Sourav'
'Mondal, Susmita'
'Monir, Kamarul'
'Chandra, Swapan K.'
'Hajra, Alakananda'

_publ_section_title
;
 Switching the regioselectivity in the copper-catalyzed synthesis of
 iodoimidazo[1,2-a]pyridines.
;
_journal_issue 22
_journal_name_full 'Organic &amp; biomolecular chemistry'
_journal_page_first 5073
_journal_page_last 5078
_journal_paper_doi 10.1039/c6ob00656f
_journal_volume 14
_journal_year 2016
_chemical_formula_sum 'C14 H11 I N2'
_chemical_formula_weight 334.15
_space_group_crystal_system orthorhombic
_space_group_IT_number 19
_space_group_name_Hall 'P 2ac 2ab'
_space_group_name_H-M_alt 'P 21 21 21'
_symmetry_space_group_name_Hall 'P 2ac 2ab'
_symmetry_space_group_name_H-M 'P 21 21 21'
_atom_sites_solution_hydrogens geom
_audit_creation_method SHELXL-2014/6
_audit_update_record
;
2016-05-01 deposited with the CCDC.
2016-05-06 downloaded from the CCDC.
;
_cell_angle_alpha 90
_cell_angle_beta 90
_cell_angle_gamma 90
_cell_formula_units_Z 8
_cell_length_a 8.2657(4)
_cell_length_b 14.1996(6)
_cell_length_c 21.2896(9)
_cell_measurement_reflns_used 7256
_cell_measurement_temperature 296(2)
_cell_measurement_theta_max 28.20
_cell_measurement_theta_min 2.24
_cell_volume 2498.75(19)
_computing_structure_refinement 'SHELXL-2014/6 (Sheldrick, 2014)'
_diffrn_ambient_temperature 296(2)
_diffrn_measured_fraction_theta_full 1.000
_diffrn_measured_fraction_theta_max 0.995
_diffrn_measurement_device_type 'CCD area detector'
_diffrn_measurement_method 'phi and omega scan'
_diffrn_radiation_type MoK\a
_diffrn_radiation_wavelength 0.71073
_diffrn_reflns_av_R_equivalents 0.0482
_diffrn_reflns_av_unetI/netI 0.0209
_diffrn_reflns_Laue_measured_fraction_full 1.000
_diffrn_reflns_Laue_measured_fraction_max 0.995
_diffrn_reflns_limit_h_max 11
_diffrn_reflns_limit_h_min -11
_diffrn_reflns_limit_k_max 19
_diffrn_reflns_limit_k_min -19
_diffrn_reflns_limit_l_max 28
_diffrn_reflns_limit_l_min -28
_diffrn_reflns_number 83026
_diffrn_reflns_point_group_measured_fraction_full 1.000
_diffrn_reflns_point_group_measured_fraction_max 0.993
_diffrn_reflns_theta_full 25.242
_diffrn_reflns_theta_max 28.786
_diffrn_reflns_theta_min 1.724
_exptl_absorpt_coefficient_mu 2.541
_exptl_absorpt_correction_T_max 0.7517
_exptl_absorpt_correction_T_min 0.5488
_exptl_absorpt_correction_type empirical
_exptl_crystal_colour white
_exptl_crystal_density_diffrn 1.776
_exptl_crystal_density_method 'not measured'
_exptl_crystal_description prismatic
_exptl_crystal_F_000 1296
_exptl_crystal_size_max 0.39
_exptl_crystal_size_mid 0.28
_exptl_crystal_size_min 0.17
_refine_diff_density_max 0.733
_refine_diff_density_min -2.843
_refine_diff_density_rms 0.356
_refine_ls_abs_structure_details
;
 Flack x determined using 2559 quotients [(I+)-(I-)]/[(I+)+(I-)]
 (Parsons, Flack and Wagner, Acta Cryst. B69 (2013) 249-259).
;
_refine_ls_abs_structure_Flack -0.023(7)
_refine_ls_extinction_method none
_refine_ls_goodness_of_fit_ref 1.147
_refine_ls_hydrogen_treatment constr
_refine_ls_matrix_type full
_refine_ls_number_parameters 309
_refine_ls_number_reflns 6479
_refine_ls_number_restraints 0
_refine_ls_restrained_S_all 1.147
_refine_ls_R_factor_all 0.0453
_refine_ls_R_factor_gt 0.0395
_refine_ls_shift/su_max 0.000
_refine_ls_shift/su_mean 0.000
_refine_ls_structure_factor_coef Fsqd
_refine_ls_weighting_details 'w=1/[\s^2^(Fo^2^)+(0.1000P)^2^] where P=(Fo^2^+2Fc^2^)/3'
_refine_ls_weighting_scheme calc
_refine_ls_wR_factor_gt 0.1181
_refine_ls_wR_factor_ref 0.1313
_reflns_Friedel_coverage 0.771
_reflns_Friedel_fraction_full 1.000
_reflns_Friedel_fraction_max 0.991
_reflns_number_gt 6047
_reflns_number_total 6479
_reflns_threshold_expression 'I > 2\s(I)'
_cod_data_source_file c6ob00656f2.cif
_cod_data_source_block vbchem146_0m_a
_cod_depositor_comments 'Adding full bibliography for 7155106--7155108.cif.'
_cod_database_code 7155107
_shelx_space_group_comment
;
The symmetry employed for this shelxl refinement is uniquely defined
by the following loop, which should always be used as a source of
symmetry information in preference to the above space-group names.
They are only intended as comments.
;
_shelxl_version_number 2014/6

loop_
_space_group_symop_operation_xyz
'x, y, z'
'-x+1/2, -y, z+1/2'
'-x, y+1/2, -z+1/2'
'x+1/2, -y+1/2, -z'

loop_
_atom_site_label
_atom_site_type_symbol
_atom_site_fract_x
_atom_site_fract_y
_atom_site_fract_z
_atom_site_U_iso_or_equiv
_atom_site_adp_type
_atom_site_occupancy
_atom_site_site_symmetry_order
_atom_site_calc_flag
_atom_site_refinement_flags_posn
_atom_site_refinement_flags_adp
I2 I 0.31576(6) 0.59547(3) 0.35880(2) 0.03561(14) Uani 1 1 d . .
I1 I 0.36719(6) 1.08823(3) 0.32297(2) 0.03702(14) Uani 1 1 d . .
N3 N 0.4333(7) 0.4273(4) 0.4339(2) 0.0287(11) Uani 1 1 d . .
N2 N 0.2363(7) 0.7961(4) 0.3099(2) 0.0280(10) Uani 1 1 d . .
N1 N 0.2651(6) 0.9193(4) 0.2456(2) 0.0280(10) Uani 1 1 d . .
N4 N 0.4123(7) 0.2981(4) 0.3728(2) 0.0315(11) Uani 1 1 d . .
C21 C 0.3612(8) 0.4559(4) 0.3788(3) 0.0289(12) Uani 1 1 d . .
C23 C 0.2913(7) 0.3687(4) 0.2765(3) 0.0273(11) Uani 1 1 d . .
C4 C 0.1634(9) 0.7773(5) 0.1971(3) 0.0345(14) Uani 1 1 d . .
C18 C 0.5414(9) 0.2834(5) 0.4779(3) 0.0336(13) Uani 1 1 d . .
C15 C 0.4788(10) 0.4781(5) 0.4855(3) 0.0394(15) Uani 1 1 d . .
H15 H 0.4562 0.5421 0.4882 0.047 Uiso 1 1 calc R U
C20 C 0.4624(8) 0.3309(4) 0.4282(3) 0.0279(11) Uani 1 1 d . .
C6 C 0.2205(7) 0.8254(4) 0.2511(3) 0.0269(11) Uani 1 1 d . .
C25 C 0.1182(9) 0.4176(6) 0.1921(4) 0.0418(16) Uani 1 1 d . .
H25 H 0.0362 0.4565 0.1771 0.050 Uiso 1 1 calc R U
C24 C 0.1640(8) 0.4223(5) 0.2541(3) 0.0333(13) Uani 1 1 d . .
H24 H 0.1086 0.4620 0.2814 0.040 Uiso 1 1 calc R U
C28 C 0.3669(9) 0.3045(5) 0.2357(3) 0.0305(12) Uani 1 1 d . .
H28 H 0.4502 0.2662 0.2502 0.037 Uiso 1 1 calc R U
C17 C 0.5877(11) 0.3354(6) 0.5290(4) 0.0446(18) Uani 1 1 d . .
H17 H 0.6402 0.3056 0.5621 0.054 Uiso 1 1 calc R U
C7 C 0.3122(8) 0.9497(4) 0.3046(3) 0.0268(11) Uani 1 1 d . .
C9 C 0.3159(9) 0.8661(4) 0.4118(3) 0.0288(12) Uani 1 1 d . .
C1 C 0.2579(9) 0.9688(5) 0.1896(3) 0.0351(13) Uani 1 1 d . .
H1 H 0.2896 1.0315 0.1872 0.042 Uiso 1 1 calc R U
C27 C 0.3161(11) 0.2988(5) 0.1733(3) 0.0424(15) Uani 1 1 d . .
H27 H 0.3658 0.2563 0.1463 0.051 Uiso 1 1 calc R U
C3 C 0.1581(11) 0.8262(6) 0.1417(3) 0.0453(18) Uani 1 1 d . .
H3 H 0.1240 0.7957 0.1054 0.054 Uiso 1 1 calc R U
C22 C 0.3483(8) 0.3753(4) 0.3419(3) 0.0299(13) Uani 1 1 d . .
C14 C 0.2096(9) 0.8115(5) 0.4467(3) 0.0358(14) Uani 1 1 d . .
H14 H 0.1268 0.7787 0.4268 0.043 Uiso 1 1 calc R U
C2 C 0.2031(10) 0.9221(6) 0.1386(3) 0.0429(16) Uani 1 1 d . .
H2 H 0.1947 0.9538 0.1005 0.051 Uiso 1 1 calc R U
C11 C 0.4570(11) 0.9085(5) 0.5065(3) 0.0469(18) Uani 1 1 d . .
H11 H 0.5390 0.9417 0.5267 0.056 Uiso 1 1 calc R U
C8 C 0.2923(8) 0.8725(4) 0.3435(3) 0.0285(12) Uani 1 1 d . .
C12 C 0.3517(13) 0.8531(6) 0.5409(3) 0.051(2) Uani 1 1 d . .
H12 H 0.3652 0.8477 0.5841 0.061 Uiso 1 1 calc R U
C13 C 0.2274(13) 0.8059(5) 0.5118(3) 0.048(2) Uani 1 1 d . .
H13 H 0.1552 0.7702 0.5354 0.058 Uiso 1 1 calc R U
C26 C 0.1948(11) 0.3547(6) 0.1516(4) 0.0467(18) Uani 1 1 d . .
H26 H 0.1630 0.3510 0.1098 0.056 Uiso 1 1 calc R U
C5 C 0.1117(15) 0.6764(6) 0.2037(4) 0.056(2) Uani 1 1 d . .
H5A H 0.0590 0.6564 0.1658 0.084 Uiso 1 1 calc R U
H5B H 0.0380 0.6707 0.2383 0.084 Uiso 1 1 calc R U
H5C H 0.2049 0.6377 0.2111 0.084 Uiso 1 1 calc R U
C10 C 0.4395(11) 0.9144(5) 0.4417(3) 0.0437(16) Uani 1 1 d . .
H10 H 0.5110 0.9509 0.4184 0.052 Uiso 1 1 calc R U
C16 C 0.5578(11) 0.4330(5) 0.5328(3) 0.0449(18) Uani 1 1 d . .
H16 H 0.5923 0.4667 0.5677 0.054 Uiso 1 1 calc R U
C19 C 0.5741(12) 0.1783(6) 0.4733(4) 0.0478(19) Uani 1 1 d . .
H19A H 0.6353 0.1582 0.5092 0.072 Uiso 1 1 calc R U
H19B H 0.6344 0.1654 0.4357 0.072 Uiso 1 1 calc R U
H19C H 0.4732 0.1448 0.4720 0.072 Uiso 1 1 calc R U

loop_
_atom_site_aniso_label
_atom_site_aniso_U_11
_atom_site_aniso_U_22
_atom_site_aniso_U_33
_atom_site_aniso_U_23
_atom_site_aniso_U_13
_atom_site_aniso_U_12
I2 0.0450(2) 0.0252(2) 0.0367(2) -0.00157(15) 0.00440(17) -0.00037(17)
I1 0.0436(2) 0.0270(2) 0.0404(2) 0.00290(16) 0.00272(17) -0.00555(16)
N3 0.041(3) 0.023(2) 0.022(2) -0.0029(17) 0.000(2) -0.004(2)
N2 0.030(2) 0.026(2) 0.029(2) 0.0050(18) -0.002(2) -0.0010(19)
N1 0.029(2) 0.030(2) 0.026(2) 0.0024(19) -0.0013(18) 0.000(2)
N4 0.037(3) 0.028(3) 0.029(3) -0.0012(19) -0.006(2) -0.001(2)
C21 0.035(3) 0.028(3) 0.024(3) 0.003(2) 0.000(2) -0.004(2)
C23 0.024(3) 0.029(3) 0.030(3) -0.001(2) 0.000(2) -0.004(2)
C4 0.034(3) 0.038(3) 0.031(3) -0.004(2) -0.005(3) -0.003(3)
C18 0.037(3) 0.033(3) 0.030(3) 0.005(2) -0.008(3) -0.002(3)
C15 0.050(4) 0.041(3) 0.028(3) -0.009(3) -0.005(3) -0.007(3)
C20 0.029(3) 0.023(3) 0.031(3) 0.002(2) 0.000(2) -0.004(2)
C6 0.023(3) 0.028(3) 0.030(3) -0.001(2) 0.002(2) 0.001(2)
C25 0.029(3) 0.049(4) 0.048(4) -0.003(3) -0.012(3) 0.000(3)
C24 0.027(3) 0.033(3) 0.040(3) -0.002(3) -0.006(2) 0.001(2)
C28 0.033(3) 0.034(3) 0.024(3) -0.002(2) 0.002(2) 0.001(2)
C17 0.047(4) 0.051(4) 0.037(4) 0.000(3) -0.006(3) -0.012(3)
C7 0.028(3) 0.028(3) 0.024(3) 0.004(2) 0.002(2) 0.002(2)
C9 0.042(3) 0.020(2) 0.025(3) 0.0020(18) -0.001(3) 0.006(2)
C1 0.041(3) 0.037(3) 0.027(3) 0.008(2) 0.000(3) 0.000(3)
C27 0.050(4) 0.051(4) 0.027(3) -0.011(3) 0.003(3) 0.001(3)
C3 0.055(5) 0.055(4) 0.026(3) -0.002(3) -0.008(3) 0.005(4)
C22 0.034(3) 0.024(3) 0.032(3) -0.001(2) 0.002(2) -0.004(2)
C14 0.048(4) 0.031(3) 0.028(3) 0.000(2) 0.003(3) -0.003(3)
C2 0.050(4) 0.052(4) 0.027(3) 0.012(3) 0.000(3) 0.000(3)
C11 0.062(5) 0.043(4) 0.035(3) -0.002(3) -0.021(3) 0.005(4)
C8 0.033(3) 0.023(3) 0.029(3) 0.003(2) 0.001(2) 0.002(2)
C12 0.082(6) 0.047(4) 0.023(3) 0.002(3) -0.005(4) 0.017(4)
C13 0.084(7) 0.030(3) 0.031(3) 0.006(2) 0.009(4) 0.004(4)
C26 0.050(4) 0.060(5) 0.030(3) -0.002(3) -0.005(3) -0.004(4)
C5 0.087(7) 0.038(4) 0.043(4) -0.005(3) -0.023(5) -0.010(4)
C10 0.057(4) 0.040(4) 0.034(3) -0.002(3) -0.006(3) 0.002(4)
C16 0.057(5) 0.050(4) 0.027(3) -0.008(3) -0.004(3) -0.009(4)
C19 0.058(5) 0.043(4) 0.043(4) 0.003(3) -0.017(4) -0.001(4)

loop_
_atom_type_symbol
_atom_type_description
_atom_type_scat_dispersion_real
_atom_type_scat_dispersion_imag
_atom_type_scat_source
C C 0.0033 0.0016 'International Tables Vol C Tables 4.2.6.8 and 6.1.1.4'
H H 0.0000 0.0000 'International Tables Vol C Tables 4.2.6.8 and 6.1.1.4'
N N 0.0061 0.0033 'International Tables Vol C Tables 4.2.6.8 and 6.1.1.4'
I I -0.4742 1.8119 'International Tables Vol C Tables 4.2.6.8 and 6.1.1.4'

loop_
_geom_angle_atom_site_label_1
_geom_angle_atom_site_label_2
_geom_angle_atom_site_label_3
_geom_angle
C15 N3 C21 130.4(6)
C15 N3 C20 122.7(6)
C21 N3 C20 106.9(5)
C6 N2 C8 106.0(5)
C7 N1 C1 129.4(5)
C7 N1 C6 107.3(5)
C1 N1 C6 123.2(6)
C20 N4 C22 105.2(5)
N3 C21 C22 105.7(5)
N3 C21 I2 122.5(4)
C22 C21 I2 131.3(5)
C24 C23 C28 118.8(6)
C24 C23 C22 122.3(6)
C28 C23 C22 118.9(6)
C3 C4 C6 117.7(6)
C3 C4 C5 123.7(7)
C6 C4 C5 118.6(6)
C17 C18 C20 117.7(6)
C17 C18 C19 122.1(7)
C20 C18 C19 120.1(6)
C16 C15 N3 118.6(7)
C16 C15 H15 120.7
N3 C15 H15 120.7
N4 C20 N3 111.5(5)
N4 C20 C18 129.6(6)
N3 C20 C18 118.9(6)
N2 C6 N1 110.8(5)
N2 C6 C4 130.3(6)
N1 C6 C4 118.8(6)
C24 C25 C26 119.9(7)
C24 C25 H25 120.0
C26 C25 H25 120.0
C25 C24 C23 121.0(6)
C25 C24 H24 119.5
C23 C24 H24 119.5
C27 C28 C23 119.5(7)
C27 C28 H28 120.2
C23 C28 H28 120.2
C18 C17 C16 121.8(7)
C18 C17 H17 119.1
C16 C17 H17 119.1
N1 C7 C8 105.3(5)
N1 C7 I1 122.3(4)
C8 C7 I1 132.0(5)
C10 C9 C14 119.8(6)
C10 C9 C8 121.5(6)
C14 C9 C8 118.7(6)
C2 C1 N1 117.2(6)
C2 C1 H1 121.4
N1 C1 H1 121.4
C26 C27 C28 120.7(7)
C26 C27 H27 119.6
C28 C27 H27 119.6
C4 C3 C2 121.5(7)
C4 C3 H3 119.3
C2 C3 H3 119.3
N4 C22 C21 110.7(5)
N4 C22 C23 121.4(6)
C21 C22 C23 127.6(6)
C9 C14 C13 119.8(7)
C9 C14 H14 120.1
C13 C14 H14 120.1
C1 C2 C3 121.5(6)
C1 C2 H2 119.2
C3 C2 H2 119.2
C12 C11 C10 119.6(8)
C12 C11 H11 120.2
C10 C11 H11 120.2
N2 C8 C7 110.6(5)
N2 C8 C9 120.6(5)
C7 C8 C9 128.8(6)
C13 C12 C11 120.6(6)
C13 C12 H12 119.7
C11 C12 H12 119.7
C12 C13 C14 119.9(8)
C12 C13 H13 120.0
C14 C13 H13 120.0
C27 C26 C25 120.0(7)
C27 C26 H26 120.0
C25 C26 H26 120.0
C4 C5 H5A 109.5
C4 C5 H5B 109.5
H5A C5 H5B 109.5
C4 C5 H5C 109.5
H5A C5 H5C 109.5
H5B C5 H5C 109.5
C9 C10 C11 120.3(8)
C9 C10 H10 119.9
C11 C10 H10 119.9
C15 C16 C17 120.3(7)
C15 C16 H16 119.8
C17 C16 H16 119.8
C18 C19 H19A 109.5
C18 C19 H19B 109.5
H19A C19 H19B 109.5
C18 C19 H19C 109.5
H19A C19 H19C 109.5
H19B C19 H19C 109.5

loop_
_geom_bond_atom_site_label_1
_geom_bond_atom_site_label_2
_geom_bond_distance
I2 C21 2.061(6)
I1 C7 2.056(6)
N3 C15 1.367(8)
N3 C21 1.377(8)
N3 C20 1.396(7)
N2 C6 1.324(8)
N2 C8 1.381(8)
N1 C7 1.383(8)
N1 C1 1.386(8)
N1 C6 1.389(8)
N4 C20 1.333(8)
N4 C22 1.384(8)
C21 C22 1.391(8)
C23 C24 1.383(9)
C23 C28 1.405(9)
C23 C22 1.472(9)
C4 C3 1.369(10)
C4 C6 1.419(9)
C4 C5 1.502(11)
C18 C17 1.371(10)
C18 C20 1.415(9)
C18 C19 1.520(10)
C15 C16 1.360(11)
C15 H15 0.9300
C25 C24 1.376(10)
C25 C26 1.393(11)
C25 H25 0.9300
C24 H24 0.9300
C28 C27 1.396(9)
C28 H28 0.9300
C17 C16 1.410(12)
C17 H17 0.9300
C7 C8 1.385(8)
C9 C10 1.386(10)
C9 C14 1.387(9)
C9 C8 1.469(8)
C1 C2 1.350(10)
C1 H1 0.9300
C27 C26 1.360(12)
C27 H27 0.9300
C3 C2 1.413(12)
C3 H3 0.9300
C14 C13 1.396(10)
C14 H14 0.9300
C2 H2 0.9300
C11 C12 1.383(13)
C11 C10 1.389(10)
C11 H11 0.9300
C12 C13 1.376(14)
C12 H12 0.9300
C13 H13 0.9300
C26 H26 0.9300
C5 H5A 0.9600
C5 H5B 0.9600
C5 H5C 0.9600
C10 H10 0.9300
C16 H16 0.9300
C19 H19A 0.9600
C19 H19B 0.9600
C19 H19C 0.9600
